data_7223034
loop_
_publ_author_name
'Lin, Shuang-Yan'
'Li, Xiao-Lei'
'Ke, Hongshan'
'Xu, Zhikun'

_publ_section_title
;
 A series of tetranuclear lanthanide compounds constructed by in situ
 polydentate ligands: synthesis, structure, and SMM behaviour of the
 Dy4compound
;
_journal_issue 47
_journal_name_full CrystEngComm
_journal_page_first 9167
_journal_paper_doi 10.1039/C5CE01818H
_journal_volume 17
_journal_year 2015
_chemical_formula_sum 'C98 H126 N6 O40 Sm4'
_chemical_formula_weight 2629.45
_chemical_name_systematic
; 
 ? 
;
_space_group_IT_number 15
_symmetry_cell_setting monoclinic
_symmetry_space_group_name_Hall '-C 2yc'
_symmetry_space_group_name_H-M 'C 1 2/c 1'
_atom_sites_solution_hydrogens geom
_atom_sites_solution_primary direct
_atom_sites_solution_secondary difmap
_audit_creation_method SHELXL-97
_audit_update_record
;
2015-10-10 deposited with the CCDC.
2015-10-26 downloaded from the CCDC.
;
_cell_angle_alpha 90.00
_cell_angle_beta 118.8060(10)
_cell_angle_gamma 90.00
_cell_formula_units_Z 4
_cell_length_a 26.8360(16)
_cell_length_b 16.9273(10)
_cell_length_c 27.3958(16)
_cell_measurement_reflns_used 9602
_cell_measurement_temperature 185(2)
_cell_measurement_theta_max 26.08
_cell_measurement_theta_min 2.41
_cell_volume 10904.9(11)
_computing_cell_refinement 'Bruker SMART'
_computing_data_collection 'Bruker SMART'
_computing_data_reduction 'Bruker SAINT'
_computing_molecular_graphics 'Bruker SHELXTL'
_computing_publication_material 'Bruker SHELXTL'
_computing_structure_refinement 'SHELXL-97 (Sheldrick, 1997)'
_computing_structure_solution 'SHELXS-97 (Sheldrick, 1990)'
_diffrn_ambient_temperature 185(2)
_diffrn_measured_fraction_theta_full 0.996
_diffrn_measured_fraction_theta_max 0.996
_diffrn_measurement_device_type 'CCD area detector'
_diffrn_measurement_method 'phi and omega scans'
_diffrn_radiation_monochromator graphite
_diffrn_radiation_source 'fine-focus sealed tube'
_diffrn_radiation_type MoK\a
_diffrn_radiation_wavelength 0.71073
_diffrn_reflns_av_R_equivalents 0.0296
_diffrn_reflns_av_sigmaI/netI 0.0361
_diffrn_reflns_limit_h_max 33
_diffrn_reflns_limit_h_min -27
_diffrn_reflns_limit_k_max 20
_diffrn_reflns_limit_k_min -20
_diffrn_reflns_limit_l_max 15
_diffrn_reflns_limit_l_min -33
_diffrn_reflns_number 29843
_diffrn_reflns_theta_full 26.09
_diffrn_reflns_theta_max 26.09
_diffrn_reflns_theta_min 1.48
_exptl_absorpt_coefficient_mu 2.209
_exptl_absorpt_correction_T_max 0.7774
_exptl_absorpt_correction_T_min 0.6789
_exptl_absorpt_correction_type multi-scan
_exptl_absorpt_process_details '(Sadabs;bruker 2000)'
_exptl_crystal_colour yellow
_exptl_crystal_density_diffrn 1.602
_exptl_crystal_density_method 'not measured'
_exptl_crystal_description block
_exptl_crystal_F_000 5296
_exptl_crystal_size_max 0.19
_exptl_crystal_size_mid 0.15
_exptl_crystal_size_min 0.12
_refine_diff_density_max 2.056
_refine_diff_density_min -0.809
_refine_diff_density_rms 0.145
_refine_ls_extinction_method none
_refine_ls_goodness_of_fit_ref 1.113
_refine_ls_hydrogen_treatment constr
_refine_ls_matrix_type full
_refine_ls_number_parameters 678
_refine_ls_number_reflns 10797
_refine_ls_number_restraints 28
_refine_ls_restrained_S_all 1.126
_refine_ls_R_factor_all 0.0394
_refine_ls_R_factor_gt 0.0311
_refine_ls_shift/su_max 0.003
_refine_ls_shift/su_mean 0.000
_refine_ls_structure_factor_coef Fsqd
_refine_ls_weighting_details 'calc w=1/[\s^2^(Fo^2^)+(0.0463P)^2^+48.9666P] where P=(Fo^2^+2Fc^2^)/3'
_refine_ls_weighting_scheme calc
_refine_ls_wR_factor_gt 0.0918
_refine_ls_wR_factor_ref 0.0993
_reflns_number_gt 9225
_reflns_number_total 10797
_reflns_threshold_expression >2sigma(I)
_cod_data_source_file c5ce01818h2.cif
_cod_data_source_block 2
_cod_depositor_comments
;
The following automatic conversions were performed:

'_symmetry_cell_setting' value 'Monoclinic' changed to 'monoclinic'
according to
/usr/data/users/saulius/crontab/automatic-downloads/rss-feeds/RSC/lib/dictionaries/cif_core.dic
dictionary named 'cif_core.dic' version 2.4.2 from 2011-04-26.

Automatic conversion script
Id: cif_fix_values 3271 2015-04-21 07:52:19Z andrius 

 Adding full bibliography for 7223033--7223036.cif.
;
_cod_original_sg_symbol_H-M C2/c
_cod_database_code 7223034

loop_
_symmetry_equiv_pos_as_xyz
'x, y, z'
'-x, y, -z+1/2'
'x+1/2, y+1/2, z'
'-x+1/2, y+1/2, -z+1/2'
'-x, -y, -z'
'x, -y, z-1/2'
'-x+1/2, -y+1/2, -z'
'x+1/2, -y+1/2, z-1/2'

loop_
_atom_site_label
_atom_site_type_symbol
_atom_site_fract_x
_atom_site_fract_y
_atom_site_fract_z
_atom_site_U_iso_or_equiv
_atom_site_adp_type
_atom_site_occupancy
_atom_site_symmetry_multiplicity
_atom_site_calc_flag
_atom_site_refinement_flags
Sm1 Sm 0.231947(9) 0.408479(13) 0.061681(9) 0.01859(7) Uani 1 1 d .
Sm2 Sm 0.218083(9) 0.193601(12) 0.029915(9) 0.01657(7) Uani 1 1 d .
O1 O 0.16217(13) 0.12991(19) 0.05936(14) 0.0262(7) Uani 1 1 d .
O2 O 0.1402(2) 0.0159(3) 0.17545(19) 0.0585(12) Uani 1 1 d .
O3 O 0.19459(12) 0.32617(18) -0.01564(12) 0.0198(6) Uani 1 1 d .
O4 O 0.20881(12) 0.19833(16) -0.06262(12) 0.0181(6) Uani 1 1 d .
O5 O 0.03348(15) 0.2040(2) -0.17404(16) 0.0386(9) Uani 1 1 d .
H5 H 0.0531 0.1909 -0.1891 0.058 Uiso 1 1 calc R
O6 O 0.21180(13) 0.28830(18) 0.09822(13) 0.0227(7) Uani 1 1 d .
O7 O 0.12753(15) 0.3979(2) 0.03361(16) 0.0338(8) Uani 1 1 d .
O8 O 0.27366(15) 0.1572(2) 0.24582(16) 0.0369(9) Uani 1 1 d .
O9 O 0.43581(18) 0.2552(3) 0.36881(18) 0.0609(13) Uani 1 1 d .
H9 H 0.4309 0.2238 0.3899 0.091 Uiso 1 1 calc R
O10 O 0.42211(15) 0.2939(2) 0.24779(15) 0.0388(9) Uani 1 1 d .
H10 H 0.4528 0.3030 0.2769 0.058 Uiso 1 1 calc R
O11 O 0.27822(13) 0.43984(17) 0.00453(13) 0.0216(7) Uani 1 1 d .
O12 O 0.22126(14) 0.39337(18) -0.10945(13) 0.0248(7) Uani 1 1 d .
O13 O 0.30140(14) 0.39487(18) 0.16148(13) 0.0257(7) Uani 1 1 d .
H13 H 0.3026 0.3470 0.1801 0.031 Uiso 1 1 calc R
O14 O 0.21301(14) 0.5008(2) 0.12312(14) 0.0293(7) Uani 1 1 d .
H14 H 0.1770 0.5013 0.1218 0.035 Uiso 1 1 calc R
O15 O 0.41060(17) 0.5925(2) 0.20283(18) 0.0455(10) Uani 1 1 d .
H15 H 0.4293 0.5636 0.2307 0.068 Uiso 1 1 calc R
O16 O 0.17811(15) 0.5187(2) 0.00203(15) 0.0318(8) Uani 1 1 d .
O17 O 0.13660(18) 0.5836(2) 0.04361(17) 0.0438(10) Uani 1 1 d .
O18 O 0.5057(3) 0.5559(4) 0.1885(3) 0.103(2) Uani 1 1 d DU
O19 O 0.4445(3) 0.1267(4) 0.4312(3) 0.098(2) Uani 1 1 d DU
H19 H 0.4328 0.1149 0.4537 0.147 Uiso 1 1 calc R
O20 O 0.2337(2) 0.9070(3) 0.2167(2) 0.0593(12) Uani 1 1 d .
H20 H 0.2082 0.9383 0.2140 0.089 Uiso 1 1 calc R
N1 N 0.11556(15) 0.2086(2) -0.04340(15) 0.0211(8) Uani 1 1 d .
N2 N 0.30520(16) 0.2780(2) 0.23293(17) 0.0271(9) Uani 1 1 d D
H2 H 0.2909 0.3147 0.2501 0.041 Uiso 1 1 d RD
N3 N 0.30163(17) 0.5246(2) 0.10344(16) 0.0243(8) Uani 1 1 d .
C1 C 0.1103(2) 0.1206(3) 0.0488(2) 0.0263(10) Uani 1 1 d .
C2 C 0.0979(2) 0.0828(3) 0.0885(2) 0.0333(12) Uani 1 1 d .
C3 C 0.0416(3) 0.0724(3) 0.0768(3) 0.0421(14) Uani 1 1 d .
H3A H 0.0343 0.0481 0.1039 0.050 Uiso 1 1 calc R
C4 C -0.0037(2) 0.0962(3) 0.0273(3) 0.0432(15) Uani 1 1 d .
C5 C 0.0079(2) 0.1329(3) -0.0113(3) 0.0376(13) Uani 1 1 d .
H5A H -0.0230 0.1495 -0.0457 0.045 Uiso 1 1 calc R
C6 C 0.0634(2) 0.1468(3) -0.0018(2) 0.0296(11) Uani 1 1 d .
C7 C 0.1446(3) 0.0531(3) 0.1395(2) 0.0398(13) Uani 1 1 d .
H7A H 0.1820 0.0633 0.1456 0.048 Uiso 1 1 calc R
C8 C -0.0653(3) 0.0826(4) 0.0141(3) 0.0575(19) Uani 1 1 d .
H8A H -0.0749 0.0265 0.0060 0.086 Uiso 1 1 calc R
H8B H -0.0908 0.1144 -0.0183 0.086 Uiso 1 1 calc R
H8C H -0.0698 0.0981 0.0463 0.086 Uiso 1 1 calc R
C9 C 0.0690(2) 0.1872(3) -0.0453(2) 0.0268(10) Uani 1 1 d .
H9A H 0.0349 0.1991 -0.0784 0.032 Uiso 1 1 calc R
C10 C 0.11534(18) 0.2554(3) -0.08918(18) 0.0220(9) Uani 1 1 d .
C11 C 0.14128(18) 0.3352(3) -0.06381(18) 0.0224(9) Uani 1 1 d .
H11A H 0.1460 0.3670 -0.0916 0.027 Uiso 1 1 calc R
H11B H 0.1152 0.3639 -0.0541 0.027 Uiso 1 1 calc R
C12 C 0.15337(19) 0.2106(3) -0.10709(18) 0.0240(10) Uani 1 1 d .
H12A H 0.1358 0.1588 -0.1228 0.029 Uiso 1 1 calc R
H12B H 0.1558 0.2408 -0.1368 0.029 Uiso 1 1 calc R
C13 C 0.0579(2) 0.2713(3) -0.1400(2) 0.0281(10) Uani 1 1 d .
H13A H 0.0313 0.2912 -0.1274 0.034 Uiso 1 1 calc R
H13B H 0.0625 0.3132 -0.1627 0.034 Uiso 1 1 calc R
C14 C 0.18201(19) 0.2823(3) 0.12477(19) 0.0235(9) Uani 1 1 d .
C15 C 0.2036(2) 0.2435(3) 0.1764(2) 0.0258(10) Uani 1 1 d .
C16 C 0.1717(2) 0.2361(3) 0.2031(2) 0.0311(11) Uani 1 1 d .
H16 H 0.1881 0.2106 0.2384 0.037 Uiso 1 1 calc R
C17 C 0.1155(2) 0.2649(3) 0.1802(2) 0.0366(12) Uani 1 1 d .
C18 C 0.0944(2) 0.3039(3) 0.1298(2) 0.0344(12) Uani 1 1 d .
H18D H 0.0568 0.3243 0.1131 0.041 Uiso 1 1 calc R
C19 C 0.1267(2) 0.3142(3) 0.1030(2) 0.0291(11) Uani 1 1 d .
C20 C 0.1021(2) 0.3638(3) 0.0538(2) 0.0365(12) Uani 1 1 d .
H20A H 0.0619 0.3703 0.0355 0.044 Uiso 1 1 calc R
C21 C 0.0817(3) 0.2558(5) 0.2099(3) 0.0568(18) Uani 1 1 d .
H21A H 0.0519 0.2961 0.1968 0.085 Uiso 1 1 calc R
H21B H 0.1068 0.2620 0.2500 0.085 Uiso 1 1 calc R
H21C H 0.0643 0.2032 0.2024 0.085 Uiso 1 1 calc R
C22 C 0.2644(2) 0.2145(3) 0.2042(2) 0.0280(10) Uani 1 1 d .
H22 H 0.2726 0.1904 0.1756 0.034 Uiso 1 1 calc R
C23 C 0.3561(2) 0.2369(3) 0.2755(2) 0.0325(11) Uani 1 1 d .
C24 C 0.3327(2) 0.1565(4) 0.2822(3) 0.0462(15) Uani 1 1 d .
H24A H 0.3508 0.1127 0.2725 0.055 Uiso 1 1 calc R
H24B H 0.3407 0.1492 0.3211 0.055 Uiso 1 1 calc R
C25 C 0.3824(2) 0.2863(4) 0.3287(2) 0.0440(14) Uani 1 1 d .
H25A H 0.3876 0.3413 0.3196 0.053 Uiso 1 1 calc R
H25B H 0.3562 0.2874 0.3446 0.053 Uiso 1 1 calc R
C26 C 0.3980(2) 0.2222(3) 0.2543(2) 0.0362(12) Uani 1 1 d .
H26A H 0.4288 0.1873 0.2808 0.043 Uiso 1 1 calc R
H26B H 0.3783 0.1946 0.2180 0.043 Uiso 1 1 calc R
C27 C 0.27984(18) 0.5089(3) -0.0150(2) 0.0217(9) Uani 1 1 d .
C28 C 0.26106(19) 0.5209(3) -0.07295(19) 0.0226(9) Uani 1 1 d .
C29 C 0.2646(2) 0.5963(3) -0.0929(2) 0.0305(11) Uani 1 1 d .
H29 H 0.2523 0.6025 -0.1315 0.037 Uiso 1 1 calc R
C30 C 0.2849(2) 0.6609(3) -0.0592(2) 0.0321(11) Uani 1 1 d .
C31 C 0.3020(2) 0.6496(3) -0.0025(2) 0.0303(11) Uani 1 1 d .
H31 H 0.3163 0.6937 0.0218 0.036 Uiso 1 1 calc R
C32 C 0.2992(2) 0.5771(3) 0.0196(2) 0.0251(10) Uani 1 1 d .
C33 C 0.2315(2) 0.4625(3) -0.1151(2) 0.0263(10) Uani 1 1 d .
H33 H 0.2181 0.4795 -0.1524 0.032 Uiso 1 1 calc R
C34 C 0.2872(3) 0.7415(3) -0.0817(3) 0.0512(17) Uani 1 1 d .
H34A H 0.2644 0.7411 -0.1224 0.077 Uiso 1 1 calc R
H34B H 0.3267 0.7546 -0.0710 0.077 Uiso 1 1 calc R
H34C H 0.2719 0.7810 -0.0663 0.077 Uiso 1 1 calc R
C35 C 0.3152(2) 0.5769(3) 0.0787(2) 0.0262(10) Uani 1 1 d .
H35 H 0.3378 0.6198 0.1005 0.031 Uiso 1 1 calc R
C36 C 0.3146(2) 0.5346(3) 0.1620(2) 0.0269(10) Uani 1 1 d .
C37 C 0.3395(2) 0.4565(3) 0.1916(2) 0.0297(11) Uani 1 1 d .
H37A H 0.3768 0.4470 0.1936 0.036 Uiso 1 1 calc R
H37B H 0.3451 0.4583 0.2300 0.036 Uiso 1 1 calc R
C38 C 0.2575(2) 0.5524(3) 0.1601(2) 0.0308(11) Uani 1 1 d .
H38A H 0.2621 0.5470 0.1980 0.037 Uiso 1 1 calc R
H38B H 0.2465 0.6077 0.1479 0.037 Uiso 1 1 calc R
C39 C 0.3548(2) 0.6017(3) 0.1947(2) 0.0356(12) Uani 1 1 d .
H39A H 0.3390 0.6519 0.1746 0.043 Uiso 1 1 calc R
H39B H 0.3566 0.6057 0.2315 0.043 Uiso 1 1 calc R
C40 C 0.1212(2) 0.6287(3) -0.0449(2) 0.0385(13) Uani 1 1 d .
C41 C 0.1377(3) 0.6262(5) -0.0844(3) 0.070(2) Uani 1 1 d .
H41 H 0.1632 0.5863 -0.0832 0.084 Uiso 1 1 calc R
C42 C 0.1171(4) 0.6826(5) -0.1272(4) 0.083(3) Uani 1 1 d U
H42 H 0.1306 0.6825 -0.1535 0.100 Uiso 1 1 calc R
C43 C 0.0782(3) 0.7374(4) -0.1315(3) 0.067(2) Uani 1 1 d .
H43 H 0.0634 0.7740 -0.1615 0.081 Uiso 1 1 calc R
C44 C 0.0608(3) 0.7391(4) -0.0930(3) 0.0608(19) Uani 1 1 d .
H44 H 0.0331 0.7768 -0.0963 0.073 Uiso 1 1 calc R
C45 C 0.0826(3) 0.6870(3) -0.0486(3) 0.0511(16) Uani 1 1 d .
H45 H 0.0713 0.6907 -0.0207 0.061 Uiso 1 1 calc R
C46 C 0.1468(2) 0.5725(3) 0.0036(2) 0.0343(12) Uani 1 1 d .
C47 C 0.4987(4) 0.4759(4) 0.1761(4) 0.081(2) Uani 1 1 d DU
H47A H 0.5327 0.4554 0.1758 0.122 Uiso 1 1 calc R
H47B H 0.4655 0.4680 0.1394 0.122 Uiso 1 1 calc R
H47C H 0.4931 0.4479 0.2043 0.122 Uiso 1 1 calc R
C48 C 0.4654(7) 0.0568(7) 0.4170(7) 0.173(6) Uani 1 1 d DU
H48A H 0.4667 0.0659 0.3823 0.259 Uiso 1 1 calc R
H48B H 0.4400 0.0123 0.4121 0.259 Uiso 1 1 calc R
H48C H 0.5037 0.0447 0.4470 0.259 Uiso 1 1 calc R
C49 C 0.2879(3) 0.9369(4) 0.2564(3) 0.0566(17) Uani 1 1 d .
H49A H 0.2906 0.9928 0.2487 0.085 Uiso 1 1 calc R
H49B H 0.3178 0.9070 0.2538 0.085 Uiso 1 1 calc R
H49C H 0.2925 0.9314 0.2939 0.085 Uiso 1 1 calc R

loop_
_atom_site_aniso_label
_atom_site_aniso_U_11
_atom_site_aniso_U_22
_atom_site_aniso_U_33
_atom_site_aniso_U_23
_atom_site_aniso_U_13
_atom_site_aniso_U_12
Sm1 0.02091(13) 0.01809(12) 0.01858(12) -0.00027(9) 0.01097(10) 0.00053(8)
Sm2 0.01640(12) 0.01776(12) 0.01603(12) 0.00103(8) 0.00819(9) 0.00038(8)
O1 0.0250(17) 0.0286(17) 0.0284(18) 0.0052(14) 0.0155(15) -0.0005(14)
O2 0.062(3) 0.077(3) 0.047(3) 0.022(2) 0.035(2) -0.004(2)
O3 0.0166(15) 0.0216(15) 0.0175(15) 0.0009(12) 0.0053(13) 0.0007(12)
O4 0.0151(14) 0.0208(15) 0.0168(14) 0.0008(12) 0.0063(12) 0.0024(12)
O5 0.0234(18) 0.055(2) 0.032(2) -0.0115(18) 0.0088(16) -0.0040(17)
O6 0.0250(16) 0.0239(16) 0.0224(16) 0.0005(13) 0.0139(14) 0.0005(13)
O7 0.0304(19) 0.037(2) 0.039(2) 0.0066(16) 0.0206(18) 0.0050(15)
O8 0.0282(19) 0.037(2) 0.038(2) 0.0133(17) 0.0097(17) -0.0018(16)
O9 0.037(2) 0.098(4) 0.036(2) 0.006(2) 0.009(2) -0.005(2)
O10 0.0232(18) 0.059(2) 0.0295(19) 0.0042(18) 0.0087(16) -0.0061(17)
O11 0.0292(17) 0.0179(15) 0.0227(16) 0.0026(13) 0.0166(14) 0.0001(13)
O12 0.0278(17) 0.0242(17) 0.0226(16) 0.0026(13) 0.0124(15) 0.0018(13)
O13 0.0314(18) 0.0214(16) 0.0233(17) 0.0000(13) 0.0124(15) -0.0039(13)
O14 0.0302(18) 0.0336(19) 0.0307(18) -0.0053(15) 0.0199(16) 0.0003(15)
O15 0.044(2) 0.051(2) 0.047(2) -0.015(2) 0.026(2) -0.0180(19)
O16 0.0356(19) 0.0286(18) 0.036(2) 0.0087(16) 0.0211(17) 0.0075(15)
O17 0.051(2) 0.041(2) 0.043(2) 0.0024(18) 0.025(2) 0.0148(18)
O18 0.131(4) 0.089(4) 0.086(4) 0.003(3) 0.051(3) -0.017(3)
O19 0.083(4) 0.128(5) 0.100(5) 0.029(4) 0.057(4) -0.009(4)
O20 0.067(3) 0.060(3) 0.057(3) 0.005(2) 0.035(3) -0.001(2)
N1 0.0199(19) 0.0228(19) 0.0200(18) 0.0004(16) 0.0093(16) 0.0005(15)
N2 0.023(2) 0.031(2) 0.025(2) 0.0018(18) 0.0098(17) 0.0010(17)
N3 0.030(2) 0.026(2) 0.0203(19) -0.0010(16) 0.0143(17) -0.0019(16)
C1 0.028(3) 0.024(2) 0.033(3) -0.002(2) 0.020(2) -0.0022(19)
C2 0.037(3) 0.031(3) 0.043(3) 0.000(2) 0.029(3) -0.004(2)
C3 0.047(3) 0.042(3) 0.057(4) 0.002(3) 0.041(3) -0.004(3)
C4 0.037(3) 0.040(3) 0.069(4) -0.003(3) 0.039(3) -0.007(2)
C5 0.028(3) 0.037(3) 0.052(4) 0.004(3) 0.023(3) 0.001(2)
C6 0.026(2) 0.029(3) 0.041(3) -0.002(2) 0.021(2) -0.005(2)
C7 0.047(3) 0.043(3) 0.043(3) 0.005(3) 0.033(3) -0.003(3)
C8 0.042(4) 0.061(4) 0.087(5) 0.001(4) 0.045(4) -0.008(3)
C9 0.020(2) 0.031(3) 0.026(2) -0.002(2) 0.009(2) -0.0016(19)
C10 0.017(2) 0.028(2) 0.019(2) 0.0023(19) 0.0067(19) 0.0010(18)
C11 0.018(2) 0.025(2) 0.019(2) 0.0046(18) 0.0053(18) 0.0040(18)
C12 0.020(2) 0.030(2) 0.018(2) -0.0033(19) 0.0062(19) 0.0008(19)
C13 0.021(2) 0.038(3) 0.022(2) -0.001(2) 0.008(2) 0.001(2)
C14 0.024(2) 0.025(2) 0.025(2) -0.0037(19) 0.014(2) -0.0062(19)
C15 0.025(2) 0.026(2) 0.025(2) 0.001(2) 0.011(2) -0.0013(19)
C16 0.031(3) 0.036(3) 0.025(2) 0.005(2) 0.012(2) 0.002(2)
C17 0.035(3) 0.045(3) 0.034(3) 0.008(2) 0.020(3) 0.006(2)
C18 0.025(3) 0.046(3) 0.036(3) 0.007(2) 0.018(2) 0.007(2)
C19 0.023(2) 0.033(3) 0.033(3) 0.002(2) 0.014(2) 0.001(2)
C20 0.030(3) 0.046(3) 0.034(3) 0.005(3) 0.016(2) 0.003(2)
C21 0.047(4) 0.083(5) 0.053(4) 0.024(4) 0.034(3) 0.021(3)
C22 0.028(3) 0.030(2) 0.027(2) 0.002(2) 0.014(2) -0.001(2)
C23 0.026(3) 0.041(3) 0.027(3) 0.006(2) 0.011(2) -0.001(2)
C24 0.032(3) 0.049(4) 0.045(3) 0.018(3) 0.009(3) -0.003(3)
C25 0.033(3) 0.066(4) 0.028(3) -0.001(3) 0.012(2) -0.004(3)
C26 0.029(3) 0.044(3) 0.031(3) 0.005(2) 0.011(2) 0.006(2)
C27 0.019(2) 0.022(2) 0.031(2) 0.0009(19) 0.018(2) 0.0008(17)
C28 0.025(2) 0.023(2) 0.026(2) 0.0021(19) 0.016(2) 0.0035(18)
C29 0.037(3) 0.030(3) 0.029(3) 0.006(2) 0.020(2) 0.001(2)
C30 0.039(3) 0.023(2) 0.041(3) 0.007(2) 0.024(3) -0.002(2)
C31 0.035(3) 0.024(2) 0.038(3) -0.003(2) 0.022(2) -0.005(2)
C32 0.027(2) 0.022(2) 0.029(3) 0.000(2) 0.017(2) -0.0032(19)
C33 0.031(3) 0.029(3) 0.023(2) 0.008(2) 0.016(2) 0.006(2)
C34 0.086(5) 0.025(3) 0.048(4) 0.005(3) 0.037(4) -0.009(3)
C35 0.029(3) 0.023(2) 0.028(3) -0.005(2) 0.015(2) -0.0041(19)
C36 0.036(3) 0.023(2) 0.026(2) -0.008(2) 0.019(2) -0.008(2)
C37 0.034(3) 0.031(3) 0.024(2) -0.005(2) 0.014(2) -0.007(2)
C38 0.039(3) 0.030(3) 0.031(3) -0.007(2) 0.022(2) -0.004(2)
C39 0.045(3) 0.033(3) 0.033(3) -0.012(2) 0.022(3) -0.012(2)
C40 0.030(3) 0.034(3) 0.046(3) 0.011(3) 0.014(3) 0.002(2)
C41 0.063(5) 0.081(5) 0.081(5) 0.043(5) 0.047(4) 0.040(4)
C42 0.077(5) 0.105(6) 0.083(5) 0.047(5) 0.050(4) 0.022(4)
C43 0.047(4) 0.060(5) 0.074(5) 0.037(4) 0.012(4) 0.011(3)
C44 0.048(4) 0.038(4) 0.069(5) 0.012(3) 0.007(4) 0.008(3)
C45 0.047(4) 0.039(3) 0.056(4) 0.004(3) 0.016(3) 0.007(3)
C46 0.028(3) 0.029(3) 0.042(3) 0.006(2) 0.014(2) 0.002(2)
C47 0.104(6) 0.068(5) 0.087(5) -0.003(4) 0.058(5) -0.012(4)
C48 0.173(10) 0.156(9) 0.189(10) 0.004(7) 0.087(8) 0.007(7)
C49 0.076(5) 0.050(4) 0.048(4) 0.002(3) 0.033(4) 0.003(4)

loop_
_atom_type_symbol
_atom_type_description
_atom_type_scat_dispersion_real
_atom_type_scat_dispersion_imag
_atom_type_scat_source
C C 0.0033 0.0016 'International Tables Vol C Tables 4.2.6.8 and 6.1.1.4'
H H 0.0000 0.0000 'International Tables Vol C Tables 4.2.6.8 and 6.1.1.4'
N N 0.0061 0.0033 'International Tables Vol C Tables 4.2.6.8 and 6.1.1.4'
O O 0.0106 0.0060 'International Tables Vol C Tables 4.2.6.8 and 6.1.1.4'
Sm Sm -0.1638 3.4418 'International Tables Vol C Tables 4.2.6.8 and 6.1.1.4'

loop_
_geom_angle_atom_site_label_1
_geom_angle_atom_site_label_2
_geom_angle_atom_site_label_3
_geom_angle
_geom_angle_site_symmetry_1
_geom_angle_site_symmetry_3
O3 Sm1 O4 63.26(10) . 7
O3 Sm1 O6 77.90(10) . .
O4 Sm1 O6 69.15(10) 7 .
O3 Sm1 O16 89.54(11) . .
O4 Sm1 O16 139.31(11) 7 .
O6 Sm1 O16 137.30(11) . .
O3 Sm1 O13 135.93(10) . .
O4 Sm1 O13 77.00(10) 7 .
O6 Sm1 O13 70.49(10) . .
O16 Sm1 O13 134.42(11) . .
O3 Sm1 O11 71.32(10) . .
O4 Sm1 O11 68.73(10) 7 .
O6 Sm1 O11 135.63(10) . .
O16 Sm1 O11 74.26(10) . .
O13 Sm1 O11 112.26(10) . .
O3 Sm1 O14 147.56(11) . .
O4 Sm1 O14 143.65(10) 7 .
O6 Sm1 O14 95.00(10) . .
O16 Sm1 O14 74.24(11) . .
O13 Sm1 O14 66.79(11) . .
O11 Sm1 O14 127.74(10) . .
O3 Sm1 O7 75.63(11) . .
O4 Sm1 O7 125.52(11) 7 .
O6 Sm1 O7 68.51(11) . .
O16 Sm1 O7 68.86(11) . .
O13 Sm1 O7 117.70(11) . .
O11 Sm1 O7 129.91(11) . .
O14 Sm1 O7 72.36(11) . .
O3 Sm1 N3 140.07(11) . .
O4 Sm1 N3 103.60(11) 7 .
O6 Sm1 N3 135.43(11) . .
O16 Sm1 N3 77.43(12) . .
O13 Sm1 N3 65.12(11) . .
O11 Sm1 N3 68.84(11) . .
O14 Sm1 N3 64.31(11) . .
O7 Sm1 N3 130.64(12) . .
O3 Sm1 Sm2 41.93(7) . 7
O4 Sm1 Sm2 38.60(7) 7 7
O6 Sm1 Sm2 96.35(7) . 7
O16 Sm1 Sm2 100.93(8) . 7
O13 Sm1 Sm2 111.85(7) . 7
O11 Sm1 Sm2 39.99(7) . 7
O14 Sm1 Sm2 167.25(8) . 7
O7 Sm1 Sm2 117.42(8) . 7
N3 Sm1 Sm2 103.29(8) . 7
O1 Sm2 O4 129.02(11) . .
O1 Sm2 O11 81.81(11) . 7
O4 Sm2 O11 68.50(9) . 7
O1 Sm2 O12 71.01(11) . 7
O4 Sm2 O12 129.14(10) . 7
O11 Sm2 O12 70.26(10) 7 7
O1 Sm2 O3 123.33(10) . .
O4 Sm2 O3 64.78(9) . .
O11 Sm2 O3 132.72(10) 7 .
O12 Sm2 O3 150.90(10) 7 .
O1 Sm2 O4 138.61(11) . 7
O4 Sm2 O4 91.03(9) . 7
O11 Sm2 O4 129.40(9) 7 7
O12 Sm2 O4 92.85(10) 7 7
O3 Sm2 O4 59.28(9) . 7
O1 Sm2 N1 71.25(12) . .
O4 Sm2 N1 68.95(11) . .
O11 Sm2 N1 90.98(11) 7 .
O12 Sm2 N1 139.74(11) 7 .
O3 Sm2 N1 66.11(11) . .
O4 Sm2 N1 125.21(10) 7 .
O1 Sm2 O6 75.46(11) . .
O4 Sm2 O6 137.89(10) . .
O11 Sm2 O6 153.08(10) 7 .
O12 Sm2 O6 88.60(10) 7 .
O3 Sm2 O6 73.12(10) . .
O4 Sm2 O6 66.02(9) 7 .
N1 Sm2 O6 95.13(11) . .
O1 Sm2 O3 142.32(10) . 7
O4 Sm2 O3 59.25(9) . 7
O11 Sm2 O3 67.43(10) 7 7
O12 Sm2 O3 78.25(10) 7 7
O3 Sm2 O3 94.01(9) . 7
O4 Sm2 O3 62.44(9) 7 7
N1 Sm2 O3 128.03(11) . 7
O6 Sm2 O3 125.73(10) . 7
O1 Sm2 Sm2 170.36(8) . 7
O4 Sm2 Sm2 46.51(7) . 7
O11 Sm2 Sm2 101.75(7) 7 7
O12 Sm2 Sm2 118.60(7) 7 7
O3 Sm2 Sm2 47.98(7) . 7
O4 Sm2 Sm2 44.52(7) 7 7
N1 Sm2 Sm2 99.59(8) . 7
O6 Sm2 Sm2 103.02(7) . 7
O3 Sm2 Sm2 46.03(7) 7 7
O1 Sm2 Sm1 121.39(8) . 7
O4 Sm2 Sm1 38.10(7) . 7
O11 Sm2 Sm1 40.22(7) 7 7
O12 Sm2 Sm1 91.11(7) 7 7
O3 Sm2 Sm1 99.42(7) . 7
O4 Sm2 Sm1 95.95(7) 7 7
N1 Sm2 Sm1 96.73(8) . 7
O6 Sm2 Sm1 161.92(7) . 7
O3 Sm2 Sm1 37.00(7) 7 7
Sm2 Sm2 Sm1 61.537(8) 7 7
C1 O1 Sm2 143.1(3) . .
C11 O3 Sm1 125.9(3) . .
C11 O3 Sm2 117.5(2) . .
Sm1 O3 Sm2 100.92(11) . .
C11 O3 Sm2 117.3(2) . 7
Sm1 O3 Sm2 101.07(11) . 7
Sm2 O3 Sm2 85.99(9) . 7
C12 O4 Sm1 122.5(2) . 7
C12 O4 Sm2 116.2(2) . .
Sm1 O4 Sm2 103.30(11) 7 .
C12 O4 Sm2 121.2(3) . 7
Sm1 O4 Sm2 98.36(10) 7 7
Sm2 O4 Sm2 88.97(9) . 7
C14 O6 Sm1 127.1(3) . .
C14 O6 Sm2 129.3(3) . .
Sm1 O6 Sm2 96.77(10) . .
C20 O7 Sm1 132.9(3) . .
C24 O8 C22 105.9(4) . .
C27 O11 Sm2 130.7(3) . 7
C27 O11 Sm1 125.5(3) . .
Sm2 O11 Sm1 99.79(10) 7 .
C33 O12 Sm2 125.8(3) . 7
C37 O13 Sm1 121.7(3) . .
C38 O14 Sm1 118.8(3) . .
C46 O16 Sm1 136.2(3) . .
C9 N1 C10 120.8(4) . .
C9 N1 Sm2 132.4(3) . .
C10 N1 Sm2 106.6(2) . .
C22 N2 C23 104.4(4) . .
C35 N3 C36 121.4(4) . .
C35 N3 Sm1 129.0(3) . .
C36 N3 Sm1 108.1(3) . .
O1 C1 C6 122.5(4) . .
O1 C1 C2 120.3(5) . .
C6 C1 C2 117.2(4) . .
C3 C2 C1 120.2(5) . .
C3 C2 C7 121.2(5) . .
C1 C2 C7 118.6(5) . .
C4 C3 C2 122.4(5) . .
C3 C4 C5 117.7(5) . .
C3 C4 C8 122.1(6) . .
C5 C4 C8 120.2(6) . .
C4 C5 C6 122.9(6) . .
C5 C6 C1 119.6(5) . .
C5 C6 C9 116.7(5) . .
C1 C6 C9 123.7(4) . .
O2 C7 C2 125.6(5) . .
N1 C9 C6 126.2(5) . .
N1 C10 C13 117.3(4) . .
N1 C10 C11 105.8(4) . .
C13 C10 C11 107.5(4) . .
N1 C10 C12 106.0(4) . .
C13 C10 C12 109.4(4) . .
C11 C10 C12 110.9(4) . .
O3 C11 C10 111.4(4) . .
O4 C12 C10 112.6(3) . .
O5 C13 C10 113.8(4) . .
O6 C14 C15 121.6(4) . .
O6 C14 C19 122.1(4) . .
C15 C14 C19 116.3(4) . .
C16 C15 C14 121.2(4) . .
C16 C15 C22 120.0(4) . .
C14 C15 C22 118.7(4) . .
C15 C16 C17 122.5(5) . .
C18 C17 C16 116.5(5) . .
C18 C17 C21 122.0(5) . .
C16 C17 C21 121.4(5) . .
C17 C18 C19 121.8(5) . .
C18 C19 C14 121.6(5) . .
C18 C19 C20 116.3(4) . .
C14 C19 C20 121.9(4) . .
O7 C20 C19 126.5(5) . .
O8 C22 N2 105.9(4) . .
O8 C22 C15 110.8(4) . .
N2 C22 C15 112.3(4) . .
N2 C23 C26 110.6(4) . .
N2 C23 C25 108.8(4) . .
C26 C23 C25 111.7(4) . .
N2 C23 C24 103.5(4) . .
C26 C23 C24 108.6(5) . .
C25 C23 C24 113.4(5) . .
O8 C24 C23 107.0(4) . .
O9 C25 C23 111.4(5) . .
O10 C26 C23 111.9(4) . .
O11 C27 C32 122.1(4) . .
O11 C27 C28 121.6(4) . .
C32 C27 C28 116.3(4) . .
C29 C28 C27 120.3(4) . .
C29 C28 C33 115.3(4) . .
C27 C28 C33 124.0(4) . .
C30 C29 C28 122.9(5) . .
C29 C30 C31 116.9(4) . .
C29 C30 C34 121.9(5) . .
C31 C30 C34 121.2(5) . .
C32 C31 C30 123.0(5) . .
C31 C32 C27 120.5(4) . .
C31 C32 C35 115.9(4) . .
C27 C32 C35 123.6(4) . .
O12 C33 C28 128.7(4) . .
N3 C35 C32 125.9(4) . .
N3 C36 C39 116.9(4) . .
N3 C36 C37 106.8(4) . .
C39 C36 C37 109.2(4) . .
N3 C36 C38 106.0(4) . .
C39 C36 C38 106.7(4) . .
C37 C36 C38 111.2(4) . .
O13 C37 C36 108.8(4) . .
O14 C38 C36 112.6(4) . .
O15 C39 C36 114.1(4) . .
C41 C40 C45 118.7(6) . .
C41 C40 C46 120.0(5) . .
C45 C40 C46 121.2(6) . .
C40 C41 C42 119.9(7) . .
C43 C42 C41 120.9(8) . .
C44 C43 C42 119.3(7) . .
C43 C44 C45 121.1(7) . .
C44 C45 C40 119.9(7) . .
O16 C46 O17 124.5(5) . .
O16 C46 C40 117.2(5) . .
O17 C46 C40 118.3(5) . .

loop_
_geom_bond_atom_site_label_1
_geom_bond_atom_site_label_2
_geom_bond_distance
_geom_bond_site_symmetry_2
Sm1 O3 2.321(3) .
Sm1 O4 2.400(3) 7
Sm1 O6 2.440(3) .
Sm1 O16 2.443(3) .
Sm1 O13 2.468(3) .
Sm1 O11 2.480(3) .
Sm1 O14 2.522(3) .
Sm1 O7 2.530(3) .
Sm1 N3 2.570(4) .
Sm1 Sm2 3.7847(3) 7
Sm2 O1 2.287(3) .
Sm2 O4 2.426(3) .
Sm2 O11 2.468(3) 7
Sm2 O12 2.479(3) 7
Sm2 O3 2.496(3) .
Sm2 O4 2.511(3) 7
Sm2 N1 2.518(4) .
Sm2 O6 2.531(3) .
Sm2 O3 2.577(3) 7
Sm2 Sm2 3.4601(4) 7
Sm2 Sm1 3.7847(3) 7
O1 C1 1.286(5) .
O2 C7 1.222(6) .
O3 C11 1.411(5) .
O3 Sm2 2.577(3) 7
O4 C12 1.412(5) .
O4 Sm1 2.400(3) 7
O4 Sm2 2.511(3) 7
O5 C13 1.416(6) .
O6 C14 1.319(5) .
O7 C20 1.212(6) .
O8 C24 1.408(6) .
O8 C22 1.425(6) .
O9 C25 1.423(7) .
O10 C26 1.428(6) .
O11 C27 1.295(5) .
O11 Sm2 2.468(3) 7
O12 C33 1.228(6) .
O12 Sm2 2.479(3) 7
O13 C37 1.414(6) .
O14 C38 1.431(6) .
O15 C39 1.411(7) .
O16 C46 1.252(6) .
O17 C46 1.265(7) .
O18 C47 1.386(7) .
O19 C48 1.441(9) .
O20 C49 1.425(8) .
N1 C9 1.278(6) .
N1 C10 1.481(6) .
N2 C22 1.463(6) .
N2 C23 1.475(6) .
N3 C35 1.271(6) .
N3 C36 1.479(6) .
C1 C6 1.421(7) .
C1 C2 1.435(7) .
C2 C3 1.396(7) .
C2 C7 1.445(8) .
C3 C4 1.373(9) .
C4 C5 1.387(8) .
C4 C8 1.531(8) .
C5 C6 1.400(7) .
C6 C9 1.444(7) .
C10 C13 1.524(6) .
C10 C11 1.524(6) .
C10 C12 1.530(6) .
C14 C15 1.407(7) .
C14 C19 1.413(7) .
C15 C16 1.375(7) .
C15 C22 1.511(7) .
C16 C17 1.411(7) .
C17 C18 1.381(7) .
C17 C21 1.489(7) .
C18 C19 1.391(7) .
C19 C20 1.450(7) .
C23 C26 1.511(7) .
C23 C25 1.526(8) .
C23 C24 1.547(8) .
C27 C32 1.424(6) .
C27 C28 1.429(6) .
C28 C29 1.410(6) .
C28 C33 1.435(7) .
C29 C30 1.363(7) .
C30 C31 1.403(7) .
C30 C34 1.511(7) .
C31 C32 1.387(7) .
C32 C35 1.462(7) .
C36 C39 1.524(7) .
C36 C37 1.527(7) .
C36 C38 1.537(7) .
C40 C41 1.353(9) .
C40 C45 1.398(8) .
C40 C46 1.505(7) .
C41 C42 1.403(10) .
C42 C43 1.358(11) .
C43 C44 1.345(11) .
C44 C45 1.384(9) .
